data_4336660
loop_
_publ_author_name
'Kiyomi Ehama'
'Yusuke Ohmichi'
'Soichiro Sakamoto'
'Takeshi Fujinami'
'Naohide Matsumoto'
'Naotaka Mochida'
'Takayuki Ishida'
'Yukinari Sunatsuki'
'Masanobu Tsuchimoto'
'Nazzareno Re'

_publ_contact_author_email naohide@aster.sci.kumamoto-u.ac.jp
_publ_contact_author_fax +81-96-342-3390
_publ_contact_author_name 'Naohide Matsumoto'
_publ_contact_author_phone +81-96-342-3390
_publ_section_title
;
 Synthesis, Structure, Luminescent, and Magnetic Properties of
 Carbonato-Bridged ZnII2LnIII2 Complexes [(\m4-CO3)2{ZnIILnLnIII(NO3)}2]
 (LnIII= GdIII, TbIII, DyIII;
 L1=N,N'-Bis(3-methoxy-2-oxybenzylidene)-1,3-propanediaminato,
 L2=N,N'-Bis(3-ethoxy-2-oxybenzylidene)-1,3-propanediaminato)
;
_journal_name_full 'Inorganic Chemistry'
_journal_page_first 12828
_journal_page_last 12841
_journal_paper_doi 10.1021/ic4022273
_journal_volume 52
_journal_year 2013
_chemical_formula_moiety 'C46 H57 Gd2 N6 O22.50 Zn2'
_chemical_formula_sum 'C46 H57 Gd2 N6 O22.5 Zn2'
_chemical_formula_weight 1499.24
_space_group_IT_number 2
_symmetry_cell_setting triclinic
_symmetry_Int_Tables_number 2
_symmetry_space_group_name_Hall '-P 1'
_symmetry_space_group_name_H-M 'P -1'
_atom_sites_solution_hydrogens geom
_atom_sites_solution_primary direct
_atom_sites_solution_secondary difmap
_cell_angle_alpha 83.849(4)
_cell_angle_beta 80.980(3)
_cell_angle_gamma 83.788(4)
_cell_formula_units_Z 2
_cell_length_a 10.3463(11)
_cell_length_b 13.7460(17)
_cell_length_c 19.0480(19)
_cell_measurement_reflns_used 11235
_cell_measurement_temperature 150
_cell_measurement_theta_max 27.59
_cell_measurement_theta_min 3.00
_cell_volume 2648.6(5)
_computing_cell_refinement 'RAPID AUTO'
_computing_data_collection 'RAPID AUTO (Rigaku, ????)'
_computing_data_reduction 'RAPID AUTO'
_computing_molecular_graphics 'CrystalStructure 4.0'
_computing_publication_material 'CrystalStructure 4.0 (Rigaku, 2010)'
_computing_structure_refinement 'CRYSTALS (Carruthers, et al., 1999)'
_computing_structure_solution 'SIR92 (Altomare, et al., 1994)'
_diffrn_ambient_temperature 150
_diffrn_detector_area_resol_mean 10.000
_diffrn_measured_fraction_theta_full 0.971
_diffrn_measured_fraction_theta_max 0.971
_diffrn_measurement_device_type 'Rigaku R-AXIS RAPID'
_diffrn_measurement_method \w
_diffrn_radiation_type 'Mo K\a'
_diffrn_radiation_wavelength 0.71075
_diffrn_reflns_av_R_equivalents 0.1192
_diffrn_reflns_limit_h_max 13
_diffrn_reflns_limit_h_min -13
_diffrn_reflns_limit_k_max 17
_diffrn_reflns_limit_k_min -17
_diffrn_reflns_limit_l_max 24
_diffrn_reflns_limit_l_min -24
_diffrn_reflns_number 25311
_diffrn_reflns_theta_full 27.49
_diffrn_reflns_theta_max 27.49
_diffrn_standards_number 0
_exptl_absorpt_coefficient_mu 3.460
_exptl_absorpt_correction_T_max 0.698
_exptl_absorpt_correction_T_min 0.104
_exptl_absorpt_correction_type multi-scan
_exptl_absorpt_process_details 'ABSCOR (Rigaku, 1995)'
_exptl_crystal_colour colorless
_exptl_crystal_density_diffrn 1.880
_exptl_crystal_description block
_exptl_crystal_F_000 1486.00
_exptl_crystal_size_max 0.191
_exptl_crystal_size_mid 0.158
_exptl_crystal_size_min 0.104
_refine_diff_density_max 5.450
_refine_diff_density_min -2.670
_refine_ls_extinction_method none
_refine_ls_goodness_of_fit_ref 1.003
_refine_ls_hydrogen_treatment constr
_refine_ls_number_parameters 738
_refine_ls_number_reflns 5818
_refine_ls_R_factor_gt 0.0911
_refine_ls_shift/su_max 0.000
_refine_ls_structure_factor_coef Fsqd
_refine_ls_weighting_details 'w = 1/[0.0063Fo^2^ + 1.0000\s(Fo^2^)]/(4Fo^2^)'
_refine_ls_weighting_scheme calc
_refine_ls_wR_factor_ref 0.2227
_reflns_number_gt 5818
_reflns_number_total 11813
_reflns_threshold_expression F^2^>2.0\s(F^2^)
_cod_data_source_file ic4022273_si_002_5.cif
_cod_data_source_block ZnGd2
_cod_original_formula_sum 'C46 H57 Gd2 N6 O22.50 Zn2'
_cod_database_code 4336660

loop_
_symmetry_equiv_pos_site_id
_symmetry_equiv_pos_as_xyz
1 +X,+Y,+Z
2 -X,-Y,-Z

loop_
_atom_site_label
_atom_site_type_symbol
_atom_site_fract_x
_atom_site_fract_y
_atom_site_fract_z
_atom_site_U_iso_or_equiv
_atom_site_adp_type
_atom_site_occupancy
_atom_site_symmetry_multiplicity
_atom_site_calc_flag
_atom_site_refinement_flags
Gd1 Gd 0.60486(7) 0.97945(6) 0.90204(4) 0.0377(3) Uani 1.0 2 d .
Gd2 Gd 0.40547(8) 0.49704(6) 0.60157(4) 0.0401(3) Uani 1.0 2 d .
Zn1 Zn 0.39127(18) 0.81356(15) 0.87203(10) 0.0427(6) Uani 1.0 2 d .
Zn2 Zn 0.61877(19) 0.65128(16) 0.64691(10) 0.0472(7) Uani 1.0 2 d .
O1 O 0.4780(10) 1.1348(8) 0.8616(6) 0.041(4) Uani 1.0 2 d .
O2 O 0.4331(11) 0.9545(9) 0.8385(6) 0.050(4) Uani 1.0 2 d .
O3 O 0.5811(11) 0.8149(9) 0.8934(6) 0.048(4) Uani 1.0 2 d .
O4 O 0.7545(11) 0.8571(9) 0.9669(6) 0.051(4) Uani 1.0 2 d .
O5 O 0.2993(10) 0.8244(9) 0.9715(6) 0.045(4) Uani 1.0 2 d .
O6 O 0.4188(11) 0.9435(8) 0.9903(5) 0.042(4) Uani 1.0 2 d .
O7 O 0.2552(10) 0.9009(8) 1.0718(6) 0.040(4) Uani 1.0 2 d .
O8 O 0.6897(12) 1.0492(10) 0.7777(6) 0.055(4) Uani 1.0 2 d .
O9 O 0.8191(11) 0.9317(9) 0.8229(7) 0.050(4) Uani 1.0 2 d .
O10 O 0.8820(11) 1.0131(9) 0.7196(7) 0.054(4) Uani 1.0 2 d .
O11 O 0.2457(11) 0.6320(9) 0.5513(5) 0.045(4) Uani 1.0 2 d .
O12 O 0.4272(12) 0.6533(10) 0.6280(6) 0.055(4) Uani 1.0 2 d .
O13 O 0.5822(11) 0.5047(9) 0.6643(6) 0.049(4) Uani 1.0 2 d .
O14 O 0.5445(11) 0.3386(9) 0.6174(6) 0.050(4) Uani 1.0 2 d .
O15 O 0.7074(10) 0.6591(9) 0.5466(6) 0.046(4) Uani 1.0 2 d .
O16 O 0.5825(10) 0.5526(8) 0.5131(6) 0.044(4) Uani 1.0 2 d .
O17 O 0.7373(10) 0.6113(9) 0.4353(6) 0.045(4) Uani 1.0 2 d .
O18 O 0.1987(11) 0.5333(11) 0.6902(7) 0.057(5) Uani 1.0 2 d .
O19 O 0.3357(11) 0.4089(10) 0.7192(7) 0.060(5) Uani 1.0 2 d .
O20 O 0.1452(12) 0.4391(10) 0.7870(7) 0.063(5) Uani 1.0 2 d .
O21 O 0.1501(13) 0.6732(10) 1.0319(7) 0.064(5) Uani 1.0 2 d .
O22 O 0.843(3) 0.8158(15) 0.4895(10) 0.146(9) Uani 1.0 2 d .
O23 O 0.624(4) 0.969(4) 0.5418(19) 0.137(14) Uiso 0.5000 2 d .
N1 N 0.2335(13) 0.8341(12) 0.8159(7) 0.047(5) Uani 1.0 2 d .
N2 N 0.4370(13) 0.6646(12) 0.8595(7) 0.048(5) Uani 1.0 2 d .
N3 N 0.7995(14) 0.9997(12) 0.7730(9) 0.052(6) Uani 1.0 2 d .
N4 N 0.5748(14) 0.7918(13) 0.6731(9) 0.067(6) Uani 1.0 2 d .
N5 N 0.7683(15) 0.6140(13) 0.7099(8) 0.059(6) Uani 1.0 2 d .
N6 N 0.2251(15) 0.4589(13) 0.7333(8) 0.052(6) Uani 1.0 2 d .
C1 C 0.5002(19) 1.3000(15) 0.8952(9) 0.064(7) Uani 1.0 2 d .
C2 C 0.5357(18) 1.2288(13) 0.8419(9) 0.054(6) Uani 1.0 2 d .
C3 C 0.3645(13) 1.1237(10) 0.8315(8) 0.041(5) Uani 1.0 2 d .
C4 C 0.2781(11) 1.2038(9) 0.8166(6) 0.042(4) Uiso 1.0 2 d .
C5 C 0.1656(15) 1.1917(9) 0.7886(9) 0.063(7) Uani 1.0 2 d .
C6 C 0.1382(19) 1.0949(16) 0.7813(11) 0.066(7) Uani 1.0 2 d .
C7 C 0.2282(15) 1.0129(13) 0.8015(7) 0.039(5) Uani 1.0 2 d .
C8 C 0.3409(16) 1.0274(13) 0.8258(8) 0.040(5) Uani 1.0 2 d .
C9 C 0.1808(18) 0.9215(15) 0.7930(9) 0.050(6) Uani 1.0 2 d .
C10 C 0.1628(18) 0.7499(14) 0.8038(9) 0.050(6) Uani 1.0 2 d .
C11 C 0.2001(17) 0.6555(14) 0.8446(10) 0.056(6) Uani 1.0 2 d .
C12 C 0.3473(18) 0.6166(15) 0.8244(12) 0.067(7) Uani 1.0 2 d .
C13 C 0.5305(17) 0.6104(14) 0.8824(10) 0.055(6) Uani 1.0 2 d .
C14 C 0.6343(18) 0.6439(14) 0.9165(11) 0.055(6) Uani 1.0 2 d .
C15 C 0.715(3) 0.5677(19) 0.9443(15) 0.102(10) Uani 1.0 2 d .
C16 C 0.8185(19) 0.5872(14) 0.9785(12) 0.074(7) Uani 1.0 2 d .
C17 C 0.8359(18) 0.6826(15) 0.9867(12) 0.069(7) Uani 1.0 2 d .
C18 C 0.7552(16) 0.7587(13) 0.9584(10) 0.048(6) Uani 1.0 2 d .
C19 C 0.6526(16) 0.7397(13) 0.9201(10) 0.046(6) Uani 1.0 2 d .
C20 C 0.8521(16) 0.8841(15) 1.0096(9) 0.053(6) Uani 1.0 2 d .
C21 C 0.9772(16) 0.8922(16) 0.9597(10) 0.064(7) Uani 1.0 2 d .
C22 C 0.3218(16) 0.8876(13) 1.0088(10) 0.048(6) Uani 1.0 2 d .
C23 C 0.0234(19) 0.5870(16) 0.5585(10) 0.070(7) Uani 1.0 2 d .
C24 C 0.1455(17) 0.6145(15) 0.5081(11) 0.066(7) Uani 1.0 2 d .
C25 C 0.2434(17) 0.7203(14) 0.5750(9) 0.046(6) Uani 1.0 2 d .
C26 C 0.143(2) 0.7957(15) 0.5644(12) 0.071(7) Uani 1.0 2 d .
C27 C 0.159(2) 0.8862(19) 0.5886(13) 0.091(9) Uani 1.0 2 d .
C28 C 0.261(2) 0.8992(17) 0.6213(13) 0.081(8) Uani 1.0 2 d .
C29 C 0.3572(17) 0.8269(16) 0.6336(9) 0.054(6) Uani 1.0 2 d .
C30 C 0.3469(17) 0.7313(15) 0.6118(8) 0.045(6) Uani 1.0 2 d .
C31 C 0.472(2) 0.8477(17) 0.6628(12) 0.073(8) Uani 1.0 2 d .
C32 C 0.6717(18) 0.8397(19) 0.7025(14) 0.092(9) Uani 1.0 2 d .
C33 C 0.8113(18) 0.7926(18) 0.6867(10) 0.067(8) Uani 1.0 2 d .
C34 C 0.8381(19) 0.6986(18) 0.7289(11) 0.071(8) Uani 1.0 2 d .
C35 C 0.826(2) 0.5295(16) 0.7210(10) 0.059(6) Uiso 1.0 2 d .
C36 C 0.7805(16) 0.4405(12) 0.7062(9) 0.050(6) Uani 1.0 2 d .
C37 C 0.873(3) 0.3557(18) 0.7168(12) 0.083(9) Uani 1.0 2 d .
C38 C 0.848(2) 0.2632(18) 0.7005(11) 0.076(8) Uani 1.0 2 d .
C39 C 0.7422(16) 0.2564(15) 0.6674(10) 0.060(7) Uani 1.0 2 d .
C40 C 0.6566(15) 0.3370(12) 0.6537(8) 0.056(6) Uani 1.0 2 d .
C41 C 0.6759(10) 0.4320(8) 0.6712(4) 0.042(5) Uani 1.0 2 d .
C42 C 0.476(5) 0.239(5) 0.639(3) 0.033(12) Uiso 0.3000 2 d .
C43 C 0.506(7) 0.189(6) 0.567(4) 0.061(18) Uiso 0.3000 2 d .
C44 C 0.538(3) 0.246(2) 0.5832(13) 0.049(7) Uiso 0.7000 2 d .
C45 C 0.465(3) 0.176(3) 0.6386(14) 0.057(8) Uiso 0.7000 2 d .
C46 C 0.6787(15) 0.6068(13) 0.5013(9) 0.042(6) Uani 1.0 2 d .
C47 C 0.114(2) 0.6748(17) 1.1050(10) 0.070(7) Uani 1.0 2 d .
C48 C 0.889(3) 0.822(2) 0.4181(10) 0.086(9) Uani 1.0 2 d .
H1 H 0.5267 1.2710 0.9394 0.0788 Uiso 1.0 2 calc R
H2 H 0.5417 1.3596 0.8806 0.0788 Uiso 1.0 2 calc R
H3 H 0.4065 1.3147 0.9015 0.0788 Uiso 1.0 2 calc R
H4 H 0.6304 1.2141 0.8356 0.0674 Uiso 1.0 2 calc R
H5 H 0.5090 1.2583 0.7972 0.0674 Uiso 1.0 2 calc R
H6 H 0.2962 1.2663 0.8243 0.0500 Uiso 1.0 2 calc R
H7 H 0.1094 1.2448 0.7740 0.0748 Uiso 1.0 2 calc R
H8 H 0.0609 1.0844 0.7653 0.0837 Uiso 1.0 2 calc R
H9 H 0.1053 0.9230 0.7719 0.0628 Uiso 1.0 2 calc R
H10 H 0.0694 0.7667 0.8174 0.0639 Uiso 1.0 2 calc R
H11 H 0.1806 0.7388 0.7536 0.0639 Uiso 1.0 2 calc R
H12 H 0.1863 0.6689 0.8943 0.0722 Uiso 1.0 2 calc R
H13 H 0.1414 0.6078 0.8380 0.0722 Uiso 1.0 2 calc R
H14 H 0.3720 0.6300 0.7732 0.0881 Uiso 1.0 2 calc R
H15 H 0.3604 0.5465 0.8373 0.0881 Uiso 1.0 2 calc R
H16 H 0.5333 0.5437 0.8772 0.0686 Uiso 1.0 2 calc R
H17 H 0.7035 0.5033 0.9379 0.1292 Uiso 1.0 2 calc R
H18 H 0.8720 0.5348 0.9966 0.0919 Uiso 1.0 2 calc R
H19 H 0.9033 0.6964 1.0102 0.0863 Uiso 1.0 2 calc R
H20 H 0.8233 0.9471 1.0282 0.0671 Uiso 1.0 2 calc R
H21 H 0.8645 0.8345 1.0489 0.0671 Uiso 1.0 2 calc R
H22 H 0.9643 0.9411 0.9209 0.0785 Uiso 1.0 2 calc R
H23 H 1.0435 0.9101 0.9847 0.0785 Uiso 1.0 2 calc R
H24 H 1.0050 0.8298 0.9414 0.0785 Uiso 1.0 2 calc R
H25 H -0.0073 0.6415 0.5863 0.0823 Uiso 1.0 2 calc R
H26 H -0.0443 0.5741 0.5325 0.0822 Uiso 1.0 2 calc R
H27 H 0.0449 0.5300 0.5897 0.0822 Uiso 1.0 2 calc R
H28 H 0.1253 0.6725 0.4766 0.0870 Uiso 1.0 2 calc R
H29 H 0.1781 0.5598 0.4800 0.0870 Uiso 1.0 2 calc R
H30 H 0.0706 0.7848 0.5437 0.0884 Uiso 1.0 2 calc R
H31 H 0.0983 0.9393 0.5796 0.1154 Uiso 1.0 2 calc R
H32 H 0.2670 0.9596 0.6379 0.1026 Uiso 1.0 2 calc R
H33 H 0.4697 0.9116 0.6751 0.0948 Uiso 1.0 2 calc R
H34 H 0.6696 0.9077 0.6825 0.1179 Uiso 1.0 2 calc R
H35 H 0.6507 0.8370 0.7541 0.1179 Uiso 1.0 2 calc R
H36 H 0.8225 0.7794 0.6370 0.0860 Uiso 1.0 2 calc R
H37 H 0.8728 0.8384 0.6928 0.0860 Uiso 1.0 2 calc R
H38 H 0.8054 0.7073 0.7786 0.0906 Uiso 1.0 2 calc R
H39 H 0.9315 0.6777 0.7238 0.0906 Uiso 1.0 2 calc R
H40 H 0.9002 0.5244 0.7433 0.0711 Uiso 1.0 2 calc R
H41 H 0.9484 0.3633 0.7356 0.1056 Uiso 1.0 2 calc R
H42 H 0.9036 0.2082 0.7125 0.0963 Uiso 1.0 2 calc R
H43 H 0.7278 0.1955 0.6545 0.0712 Uiso 1.0 2 calc R

loop_
_atom_site_aniso_label
_atom_site_aniso_U_11
_atom_site_aniso_U_22
_atom_site_aniso_U_33
_atom_site_aniso_U_12
_atom_site_aniso_U_13
_atom_site_aniso_U_23
Gd1 0.0375(5) 0.0332(6) 0.0505(6) -0.0145(4) -0.0186(4) -0.0111(4)
Gd2 0.0417(5) 0.0400(6) 0.0468(5) -0.0171(4) -0.0170(4) -0.0127(4)
Zn1 0.0420(11) 0.0392(13) 0.0566(12) -0.0188(10) -0.0191(10) -0.0157(9)
Zn2 0.0459(12) 0.0525(15) 0.0534(12) -0.0209(11) -0.0150(10) -0.0232(10)
O1 0.039(6) 0.032(7) 0.057(7) -0.016(6) -0.022(6) 0.005(5)
O2 0.050(7) 0.052(9) 0.056(7) -0.028(7) -0.013(6) -0.006(6)
O3 0.047(7) 0.046(9) 0.060(7) -0.024(7) -0.023(6) -0.012(6)
O4 0.054(7) 0.038(8) 0.074(8) -0.010(6) -0.044(7) -0.006(6)
O5 0.038(6) 0.047(8) 0.059(7) -0.021(6) -0.012(6) -0.025(6)
O6 0.063(7) 0.038(7) 0.032(6) -0.031(6) -0.010(5) -0.005(5)
O7 0.037(6) 0.039(8) 0.055(7) -0.010(6) -0.026(6) -0.012(6)
O8 0.060(9) 0.050(9) 0.064(8) -0.015(7) -0.028(7) -0.006(6)
O9 0.047(7) 0.032(8) 0.082(9) -0.005(6) -0.034(7) -0.011(7)
O10 0.043(7) 0.048(9) 0.074(9) -0.027(7) -0.003(7) -0.008(7)
O11 0.057(7) 0.046(8) 0.043(6) -0.010(6) -0.030(6) -0.015(6)
O12 0.052(8) 0.057(10) 0.070(8) -0.023(7) -0.031(7) -0.017(7)
O13 0.041(7) 0.058(9) 0.052(7) -0.017(7) -0.013(6) -0.003(6)
O14 0.053(7) 0.044(8) 0.062(7) -0.013(6) -0.026(6) -0.015(6)
O15 0.044(7) 0.050(8) 0.052(7) -0.019(6) -0.017(6) -0.016(6)
O16 0.046(7) 0.042(8) 0.046(7) -0.023(6) 0.003(6) -0.015(5)
O17 0.035(6) 0.041(8) 0.070(8) -0.012(6) -0.028(6) -0.013(6)
O18 0.052(8) 0.066(10) 0.059(8) -0.018(7) -0.011(7) -0.014(7)
O19 0.040(7) 0.056(9) 0.089(9) -0.015(7) -0.010(7) -0.018(7)
O20 0.061(8) 0.068(10) 0.064(8) -0.039(8) 0.009(7) -0.021(7)
O21 0.063(8) 0.057(10) 0.081(10) -0.018(7) -0.024(7) -0.006(7)
O22 0.24(3) 0.112(17) 0.113(14) -0.121(17) -0.039(15) -0.012(11)
N1 0.042(8) 0.045(11) 0.061(9) -0.019(8) -0.011(7) -0.018(8)
N2 0.041(9) 0.056(11) 0.051(8) -0.014(8) -0.007(7) -0.023(8)
N3 0.036(9) 0.042(11) 0.089(12) -0.018(8) -0.026(9) -0.020(9)
N4 0.037(9) 0.069(13) 0.104(13) -0.012(9) -0.011(9) -0.049(11)
N5 0.055(10) 0.076(14) 0.060(9) -0.037(9) -0.017(8) -0.025(9)
N6 0.049(10) 0.055(12) 0.059(10) -0.035(9) -0.008(9) -0.011(9)
C1 0.080(15) 0.064(15) 0.054(11) -0.016(12) -0.012(11) -0.013(10)
C2 0.061(12) 0.044(12) 0.064(12) -0.016(10) -0.023(10) -0.005(9)
C3 0.031(9) 0.051(12) 0.047(9) -0.017(8) -0.012(8) -0.011(8)
C5 0.056(12) 0.049(14) 0.082(14) -0.006(11) -0.017(11) 0.010(11)
C6 0.050(12) 0.070(16) 0.089(14) -0.006(11) -0.035(11) -0.023(12)
C7 0.031(9) 0.064(13) 0.029(8) -0.022(9) -0.006(7) -0.018(8)
C8 0.036(9) 0.041(12) 0.051(10) -0.012(9) -0.027(8) -0.002(8)
C9 0.045(11) 0.061(14) 0.051(11) -0.016(10) -0.012(9) -0.018(9)
C10 0.057(11) 0.061(14) 0.042(10) -0.024(10) -0.022(9) -0.015(9)
C11 0.055(11) 0.061(14) 0.064(12) -0.034(10) -0.004(10) -0.034(10)
C12 0.059(12) 0.053(14) 0.108(16) -0.018(11) -0.048(12) -0.023(12)
C13 0.049(11) 0.033(12) 0.090(14) -0.011(9) -0.027(11) -0.007(10)
C14 0.049(11) 0.031(12) 0.093(14) -0.015(9) -0.026(11) -0.009(10)
C15 0.082(16) 0.055(18) 0.19(3) -0.030(14) -0.051(18) -0.016(17)
C16 0.055(12) 0.020(11) 0.15(2) -0.000(9) -0.051(13) 0.004(12)
C17 0.048(11) 0.049(14) 0.118(17) -0.016(10) -0.035(12) -0.006(12)
C18 0.041(10) 0.029(11) 0.082(13) -0.009(9) -0.026(10) -0.005(9)
C19 0.033(9) 0.032(11) 0.085(13) -0.003(8) -0.031(9) -0.023(9)
C20 0.046(10) 0.057(14) 0.065(12) 0.003(10) -0.031(10) -0.014(10)
C21 0.045(11) 0.077(17) 0.075(13) -0.002(11) -0.020(10) -0.013(11)
C22 0.035(9) 0.038(12) 0.077(13) -0.009(8) -0.012(9) -0.026(10)
C23 0.066(13) 0.070(16) 0.069(13) -0.011(12) 0.010(11) -0.010(11)
C24 0.057(12) 0.051(14) 0.110(16) 0.009(10) -0.057(12) -0.039(12)
C25 0.048(11) 0.045(12) 0.052(10) -0.020(10) -0.009(9) -0.017(9)
C26 0.055(12) 0.042(14) 0.125(17) -0.022(11) -0.030(12) -0.006(12)
C27 0.063(14) 0.077(19) 0.15(2) -0.007(13) -0.048(14) -0.035(16)
C28 0.070(14) 0.048(15) 0.14(2) -0.010(12) -0.040(15) -0.027(14)
C29 0.045(11) 0.081(16) 0.046(10) -0.031(11) -0.006(9) -0.017(10)
C30 0.048(10) 0.061(14) 0.036(9) -0.040(10) -0.005(8) -0.020(9)
C31 0.061(13) 0.062(16) 0.114(17) -0.009(12) -0.033(13) -0.050(13)
C32 0.043(12) 0.11(3) 0.14(2) -0.030(13) -0.009(13) -0.078(18)
C33 0.060(13) 0.099(19) 0.056(12) -0.043(13) -0.005(10) -0.042(12)
C34 0.051(12) 0.10(2) 0.072(14) -0.042(13) -0.007(11) -0.036(13)
C36 0.047(10) 0.048(13) 0.058(11) -0.020(10) -0.021(9) 0.009(9)
C37 0.076(16) 0.077(18) 0.111(17) -0.040(14) -0.046(14) 0.006(14)
C38 0.060(13) 0.078(18) 0.103(16) -0.031(12) -0.048(12) 0.006(13)
C39 0.044(10) 0.042(13) 0.092(15) 0.002(10) -0.016(11) 0.006(11)
C40 0.069(13) 0.076(16) 0.030(9) -0.038(12) -0.014(9) 0.002(9)
C41 0.032(9) 0.070(14) 0.032(8) -0.009(9) -0.024(7) -0.008(8)
C46 0.036(9) 0.047(12) 0.051(11) -0.014(9) -0.012(9) -0.017(9)
C47 0.076(14) 0.090(18) 0.046(12) -0.041(13) 0.012(10) -0.010(11)
C48 0.099(17) 0.13(3) 0.031(11) -0.045(16) -0.009(11) -0.002(12)

loop_
_atom_type_symbol
_atom_type_description
_atom_type_scat_dispersion_real
_atom_type_scat_dispersion_imag
_atom_type_scat_source
C C 0.0033 0.0016
;
International Tables for Crystallography
(1992, Vol. C, Tables 4.2.6.8 and 6.1.1.4)
;
H H 0.0000 0.0000
;
International Tables for Crystallography
(1992, Vol. C, Table 6.1.1.4)
;
N N 0.0061 0.0033
;
International Tables for Crystallography
(1992, Vol. C, Tables 4.2.6.8 and 6.1.1.4)
;
O O 0.0106 0.0060
;
International Tables for Crystallography
(1992, Vol. C, Tables 4.2.6.8 and 6.1.1.4)
;
Zn Zn 0.2839 1.4301
;
International Tables for Crystallography
(1992, Vol. C, Tables 4.2.6.8 and 6.1.1.4)
;
Gd Gd -0.1653 3.9035
;
International Tables for Crystallography
(1992, Vol. C, Tables 4.2.6.8 and 6.1.1.4)
;

loop_
_geom_angle_atom_site_label_1
_geom_angle_atom_site_label_2
_geom_angle_atom_site_label_3
_geom_angle
_geom_angle_publ_flag
_geom_angle_site_symmetry_1
_geom_angle_site_symmetry_3
O1 Gd1 O2 66.3(4) yes . .
O1 Gd1 O3 132.2(4) yes . .
O1 Gd1 O4 162.5(4) yes . .
O1 Gd1 O6 88.9(4) yes . .
O1 Gd1 O6 82.4(4) yes . 2_677
O1 Gd1 O7 80.3(4) yes . 2_677
O1 Gd1 O8 66.1(4) yes . .
O1 Gd1 O9 116.1(4) yes . .
O1 Gd1 C22 79.4(5) yes . 2_677
O2 Gd1 O3 66.0(4) yes . .
O2 Gd1 O4 130.3(4) yes . .
O2 Gd1 O6 73.5(4) yes . .
O2 Gd1 O6 126.4(4) yes . 2_677
O2 Gd1 O7 145.1(4) yes . 2_677
O2 Gd1 O8 78.3(4) yes . .
O2 Gd1 O9 106.4(4) yes . .
O2 Gd1 C22 141.7(5) yes . 2_677
O3 Gd1 O4 64.4(4) yes . .
O3 Gd1 O6 75.7(4) yes . .
O3 Gd1 O6 125.7(4) yes . 2_677
O3 Gd1 O7 146.9(4) yes . 2_677
O3 Gd1 O8 105.9(4) yes . .
O3 Gd1 O9 79.9(4) yes . .
O3 Gd1 C22 143.7(5) yes . 2_677
O4 Gd1 O6 91.3(4) yes . .
O4 Gd1 O6 82.1(4) yes . 2_677
O4 Gd1 O7 84.1(4) yes . 2_677
O4 Gd1 O8 118.5(4) yes . .
O4 Gd1 O9 67.9(4) yes . .
O4 Gd1 C22 83.1(5) yes . 2_677
O6 Gd1 O6 63.1(4) yes . 2_677
O6 Gd1 O7 117.1(4) yes . 2_677
O6 Gd1 O8 148.2(4) yes . .
O6 Gd1 O9 153.2(4) yes . .
O6 Gd1 C22 90.0(5) yes . 2_677
O6 Gd1 O7 54.1(4) yes 2_677 2_677
O6 Gd1 O8 127.8(4) yes 2_677 .
O6 Gd1 O9 126.6(4) yes 2_677 .
O6 Gd1 C22 27.1(4) yes 2_677 2_677
O7 Gd1 O8 79.4(4) yes 2_677 .
O7 Gd1 O9 78.9(4) yes 2_677 .
O7 Gd1 C22 27.1(4) yes 2_677 2_677
O8 Gd1 O9 50.9(4) yes . .
O8 Gd1 C22 103.6(5) yes . 2_677
O9 Gd1 C22 103.5(5) yes . 2_677
O11 Gd2 O12 64.8(4) yes . .
O11 Gd2 O13 131.4(4) yes . .
O11 Gd2 O14 161.2(4) yes . .
O11 Gd2 O16 90.2(4) yes . .
O11 Gd2 O16 80.9(4) yes . 2_666
O11 Gd2 O17 83.2(4) yes . 2_666
O11 Gd2 O18 67.5(4) yes . .
O11 Gd2 O19 118.6(4) yes . .
O11 Gd2 C46 80.9(5) yes . 2_666
O12 Gd2 O13 66.8(5) yes . .
O12 Gd2 O14 132.1(5) yes . .
O12 Gd2 O16 75.5(4) yes . .
O12 Gd2 O16 125.6(4) yes . 2_666
O12 Gd2 O17 146.1(4) yes . 2_666
O12 Gd2 O18 77.6(5) yes . .
O12 Gd2 O19 103.9(5) yes . .
O12 Gd2 C46 142.2(5) yes . 2_666
O13 Gd2 O14 65.6(4) yes . .
O13 Gd2 O16 74.4(4) yes . .
O13 Gd2 O16 126.9(4) yes . 2_666
O13 Gd2 O17 145.0(4) yes . 2_666
O13 Gd2 O18 105.5(4) yes . .
O13 Gd2 O19 76.5(4) yes . .
O13 Gd2 C46 142.7(4) yes . 2_666
O14 Gd2 O16 87.4(4) yes . .
O14 Gd2 O16 81.4(4) yes . 2_666
O14 Gd2 O17 81.4(4) yes . 2_666
O14 Gd2 O18 119.9(4) yes . .
O14 Gd2 O19 69.4(4) yes . .
O14 Gd2 C46 80.4(5) yes . 2_666
O16 Gd2 O16 63.2(4) yes . 2_666
O16 Gd2 O17 117.1(4) yes . 2_666
O16 Gd2 O18 150.6(4) yes . .
O16 Gd2 O19 148.4(4) yes . .
O16 Gd2 C46 89.8(4) yes . 2_666
O16 Gd2 O17 54.0(4) yes 2_666 2_666
O16 Gd2 O18 127.2(4) yes 2_666 .
O16 Gd2 O19 129.9(5) yes 2_666 .
O16 Gd2 C46 26.6(4) yes 2_666 2_666
O17 Gd2 O18 80.4(4) yes 2_666 .
O17 Gd2 O19 81.4(4) yes 2_666 .
O17 Gd2 C46 27.3(4) yes 2_666 2_666
O18 Gd2 O19 51.5(4) yes . .
O18 Gd2 C46 104.5(5) yes . 2_666
O19 Gd2 C46 106.4(5) yes . 2_666
O2 Zn1 O3 77.0(5) yes . .
O2 Zn1 O5 103.0(5) yes . .
O2 Zn1 N1 89.4(6) yes . .
O2 Zn1 N2 147.3(5) yes . .
O3 Zn1 O5 97.4(5) yes . .
O3 Zn1 N1 159.4(5) yes . .
O3 Zn1 N2 87.0(6) yes . .
O5 Zn1 N1 100.8(5) yes . .
O5 Zn1 N2 107.3(5) yes . .
N1 Zn1 N2 96.8(6) yes . .
O12 Zn2 O13 76.4(5) yes . .
O12 Zn2 O15 98.6(5) yes . .
O12 Zn2 N4 87.8(6) yes . .
O12 Zn2 N5 152.6(5) yes . .
O13 Zn2 O15 101.6(5) yes . .
O13 Zn2 N4 149.4(5) yes . .
O13 Zn2 N5 86.6(6) yes . .
O15 Zn2 N4 106.7(6) yes . .
O15 Zn2 N5 105.9(5) yes . .
N4 Zn2 N5 96.6(7) yes . .
Gd1 O1 C2 123.6(9) yes . .
Gd1 O1 C3 116.0(8) yes . .
C2 O1 C3 116.2(12) yes . .
Gd1 O2 Zn1 104.1(5) yes . .
Gd1 O2 C8 120.6(11) yes . .
Zn1 O2 C8 123.1(11) yes . .
Gd1 O3 Zn1 104.9(5) yes . .
Gd1 O3 C19 125.6(12) yes . .
Zn1 O3 C19 125.8(11) yes . .
Gd1 O4 C18 118.7(11) yes . .
Gd1 O4 C20 124.4(10) yes . .
C18 O4 C20 116.7(13) yes . .
Zn1 O5 C22 122.1(10) yes . .
Gd1 O6 Gd1 116.9(5) yes . 2_677
Gd1 O6 C22 145.2(11) yes . .
Gd1 O6 C22 97.5(10) yes 2_677 .
Gd1 O7 C22 94.4(10) yes 2_677 .
Gd1 O8 N3 96.2(10) yes . .
Gd1 O9 N3 94.3(9) yes . .
Gd2 O11 C24 124.2(10) yes . .
Gd2 O11 C25 115.8(10) yes . .
C24 O11 C25 119.3(13) yes . .
Gd2 O12 Zn2 105.6(6) yes . .
Gd2 O12 C30 124.1(12) yes . .
Zn2 O12 C30 127.3(13) yes . .
Gd2 O13 Zn2 103.6(5) yes . .
Gd2 O13 C41 123.7(9) yes . .
Zn2 O13 C41 123.0(9) yes . .
Gd2 O14 C40 118.3(10) yes . .
Gd2 O14 C42 119.2(19) yes . .
Gd2 O14 C44 127.0(12) yes . .
C40 O14 C42 110(2) yes . .
C40 O14 C44 114.1(14) yes . .
C42 O14 C44 43(2) yes . .
Zn2 O15 C46 121.9(10) yes . .
Gd2 O16 Gd2 116.8(5) yes . 2_666
Gd2 O16 C46 144.4(11) yes . .
Gd2 O16 C46 98.7(9) yes 2_666 .
Gd2 O17 C46 93.8(10) yes 2_666 .
Gd2 O18 N6 93.5(9) yes . .
Gd2 O19 N6 97.1(10) yes . .
Zn1 N1 C9 123.8(14) yes . .
Zn1 N1 C10 121.3(11) yes . .
C9 N1 C10 114.7(15) yes . .
Zn1 N2 C12 117.0(11) yes . .
Zn1 N2 C13 126.1(14) yes . .
C12 N2 C13 116.8(17) yes . .
O8 N3 O9 118.0(14) yes . .
O8 N3 O10 120.1(15) yes . .
O9 N3 O10 121.8(14) yes . .
Zn2 N4 C31 126.7(17) yes . .
Zn2 N4 C32 119.3(13) yes . .
C31 N4 C32 113.9(19) yes . .
Zn2 N5 C34 117.1(12) yes . .
Zn2 N5 C35 125.9(16) yes . .
C34 N5 C35 115.2(17) yes . .
O18 N6 O19 117.5(14) yes . .
O18 N6 O20 119.6(14) yes . .
O19 N6 O20 122.9(15) yes . .
O1 C2 C1 114.6(14) yes . .
O1 C3 C4 120.5(13) yes . .
O1 C3 C8 115.6(12) yes . .
C4 C3 C8 123.5(14) yes . .
C3 C4 C5 120.0(12) yes . .
C4 C5 C6 118.2(13) yes . .
C5 C6 C7 119.6(18) yes . .
C6 C7 C8 120.9(18) yes . .
C6 C7 C9 111.2(16) yes . .
C8 C7 C9 127.9(16) yes . .
O2 C8 C3 119.3(15) yes . .
O2 C8 C7 122.9(17) yes . .
C3 C8 C7 117.6(15) yes . .
N1 C9 C7 124.6(17) yes . .
N1 C10 C11 114.9(15) yes . .
C10 C11 C12 113.3(15) yes . .
N2 C12 C11 113.0(16) yes . .
N2 C13 C14 125.6(18) yes . .
C13 C14 C15 113.4(19) yes . .
C13 C14 C19 124.7(17) yes . .
C15 C14 C19 122(2) yes . .
C14 C15 C16 120(3) yes . .
C15 C16 C17 119.4(19) yes . .
C16 C17 C18 120(2) yes . .
O4 C18 C17 126.2(18) yes . .
O4 C18 C19 112.4(14) yes . .
C17 C18 C19 121.2(18) yes . .
O3 C19 C14 124.7(18) yes . .
O3 C19 C18 118.3(16) yes . .
C14 C19 C18 117.0(16) yes . .
O4 C20 C21 106.4(14) yes . .
Gd1 C22 O5 174.4(12) yes 2_677 .
Gd1 C22 O6 55.5(9) yes 2_677 .
Gd1 C22 O7 58.5(9) yes 2_677 .
O5 C22 O6 123.1(15) yes . .
O5 C22 O7 123.0(15) yes . .
O6 C22 O7 113.8(16) yes . .
O11 C24 C23 108.3(16) yes . .
O11 C25 C26 122.2(18) yes . .
O11 C25 C30 114.9(15) yes . .
C26 C25 C30 122.9(19) yes . .
C25 C26 C27 115(2) yes . .
C26 C27 C28 123(2) yes . .
C27 C28 C29 123(3) yes . .
C28 C29 C30 118.0(19) yes . .
C28 C29 C31 121(2) yes . .
C30 C29 C31 121.1(17) yes . .
O12 C30 C25 119.1(18) yes . .
O12 C30 C29 122.8(17) yes . .
C25 C30 C29 118.0(16) yes . .
N4 C31 C29 129(3) yes . .
N4 C32 C33 114(2) yes . .
C32 C33 C34 114.6(17) yes . .
N5 C34 C33 114.0(17) yes . .
N5 C35 C36 125.0(19) yes . .
C35 C36 C37 113.1(18) yes . .
C35 C36 C41 126.6(15) yes . .
C37 C36 C41 118.9(16) yes . .
C36 C37 C38 121(2) yes . .
C37 C38 C39 119(2) yes . .
C38 C39 C40 121(2) yes . .
O14 C40 C39 125.8(16) yes . .
O14 C40 C41 112.2(12) yes . .
C39 C40 C41 121.9(15) yes . .
O13 C41 C36 122.0(12) yes . .
O13 C41 C40 119.0(11) yes . .
C36 C41 C40 118.0(11) yes . .
O14 C42 C43 102(4) yes . .
O14 C42 C44 65(3) yes . .
O14 C42 C45 157(5) yes . .
C43 C42 C44 38(4) yes . .
C43 C42 C45 60(5) yes . .
C44 C42 C45 95(5) yes . .
C42 C43 C44 47(4) yes . .
C42 C43 C45 35(3) yes . .
C44 C43 C45 79(5) yes . .
O14 C44 C42 72(4) yes . .
O14 C44 C43 163(5) yes . .
O14 C44 C45 107.6(19) yes . .
C42 C44 C43 95(5) yes . .
C42 C44 C45 36(4) yes . .
C43 C44 C45 62(4) yes . .
C42 C45 C43 85(5) yes . .
C42 C45 C44 49(4) yes . .
C43 C45 C44 39(4) yes . .
Gd2 C46 O15 174.7(11) yes 2_666 .
Gd2 C46 O16 54.6(8) yes 2_666 .
Gd2 C46 O17 58.9(9) yes 2_666 .
O15 C46 O16 124.0(14) yes . .
O15 C46 O17 122.1(15) yes . .
O16 C46 O17 113.5(16) yes . .

loop_
_geom_bond_atom_site_label_1
_geom_bond_atom_site_label_2
_geom_bond_distance
_geom_bond_publ_flag
_geom_bond_site_symmetry_2
Gd1 O1 2.498(10) yes .
Gd1 O2 2.375(13) yes .
Gd1 O3 2.328(13) yes .
Gd1 O4 2.518(12) yes .
Gd1 O6 2.406(10) yes .
Gd1 O6 2.375(10) yes 2_677
Gd1 O7 2.443(12) yes 2_677
Gd1 O8 2.518(11) yes .
Gd1 O9 2.542(11) yes .
Gd1 C22 2.86(2) yes 2_677
Gd2 O11 2.558(11) yes .
Gd2 O12 2.299(14) yes .
Gd2 O13 2.353(12) yes .
Gd2 O14 2.494(12) yes .
Gd2 O16 2.415(10) yes .
Gd2 O16 2.339(11) yes 2_666
Gd2 O17 2.433(13) yes 2_666
Gd2 O18 2.548(11) yes .
Gd2 O19 2.471(12) yes .
Gd2 C46 2.835(19) yes 2_666
Zn1 O2 2.044(13) yes .
Zn1 O3 2.070(12) yes .
Zn1 O5 1.996(10) yes .
Zn1 N1 2.066(15) yes .
Zn1 N2 2.082(16) yes .
Zn2 O12 2.066(13) yes .
Zn2 O13 2.072(13) yes .
Zn2 O15 1.982(10) yes .
Zn2 N4 2.033(18) yes .
Zn2 N5 2.091(16) yes .
O1 C2 1.47(3) yes .
O1 C3 1.414(18) yes .
O2 C8 1.34(2) yes .
O3 C19 1.31(2) yes .
O4 C18 1.38(3) yes .
O4 C20 1.49(3) yes .
O5 C22 1.24(3) yes .
O6 C22 1.31(2) yes .
O7 C22 1.31(2) yes .
O8 N3 1.254(19) yes .
O9 N3 1.28(2) yes .
O10 N3 1.232(19) yes .
O11 C24 1.47(3) yes .
O11 C25 1.34(3) yes .
O12 C30 1.32(3) yes .
O13 C41 1.327(15) yes .
O14 C40 1.44(2) yes .
O14 C42 1.59(6) yes .
O14 C44 1.51(4) yes .
O15 C46 1.27(3) yes .
O16 C46 1.29(2) yes .
O17 C46 1.304(19) yes .
O18 N6 1.28(2) yes .
O19 N6 1.276(19) yes .
O20 N6 1.236(19) yes .
O21 C47 1.39(3) yes .
O22 C48 1.36(3) yes .
N1 C9 1.32(3) yes .
N1 C10 1.49(3) yes .
N2 C12 1.47(3) yes .
N2 C13 1.26(3) yes .
N4 C31 1.27(3) yes .
N4 C32 1.47(3) yes .
N5 C34 1.54(3) yes .
N5 C35 1.26(3) yes .
C1 C2 1.46(3) yes .
C3 C4 1.376(17) yes .
C3 C8 1.39(3) yes .
C4 C5 1.39(2) yes .
C5 C6 1.42(3) yes .
C6 C7 1.44(3) yes .
C7 C8 1.36(3) yes .
C7 C9 1.43(3) yes .
C10 C11 1.48(3) yes .
C11 C12 1.56(3) yes .
C13 C14 1.48(3) yes .
C14 C15 1.38(3) yes .
C14 C19 1.36(3) yes .
C15 C16 1.40(4) yes .
C16 C17 1.37(3) yes .
C17 C18 1.38(3) yes .
C18 C19 1.44(3) yes .
C20 C21 1.49(3) yes .
C23 C24 1.52(3) yes .
C25 C26 1.41(3) yes .
C25 C30 1.40(3) yes .
C26 C27 1.41(4) yes .
C27 C28 1.35(4) yes .
C28 C29 1.36(3) yes .
C29 C30 1.44(3) yes .
C29 C31 1.46(3) yes .
C32 C33 1.52(3) yes .
C33 C34 1.47(3) yes .
C35 C36 1.43(3) yes .
C36 C37 1.44(3) yes .
C36 C41 1.38(2) yes .
C37 C38 1.40(4) yes .
C38 C39 1.36(3) yes .
C39 C40 1.37(3) yes .
C40 C41 1.42(2) yes .
C42 C43 1.56(9) yes .
C42 C44 1.15(5) yes .
C42 C45 0.89(7) yes .
C43 C44 0.97(8) yes .
C43 C45 1.36(7) yes .
C44 C45 1.51(4) yes .
C1 H1 0.960 no .
C1 H2 0.960 no .
C1 H3 0.960 no .
C2 H4 0.970 no .
C2 H5 0.970 no .
C4 H6 0.930 no .
C5 H7 0.930 no .
C6 H8 0.930 no .
C9 H9 0.930 no .
C10 H10 0.970 no .
C10 H11 0.970 no .
C11 H12 0.970 no .
C11 H13 0.970 no .
C12 H14 0.970 no .
C12 H15 0.970 no .
C13 H16 0.930 no .
C15 H17 0.930 no .
C16 H18 0.930 no .
C17 H19 0.930 no .
C20 H20 0.970 no .
C20 H21 0.970 no .
C21 H22 0.960 no .
C21 H23 0.960 no .
C21 H24 0.960 no .
C23 H25 0.960 no .
C23 H26 0.960 no .
C23 H27 0.960 no .
C24 H28 0.970 no .
C24 H29 0.970 no .
C26 H30 0.930 no .
C27 H31 0.930 no .
C28 H32 0.930 no .
C31 H33 0.930 no .
C32 H34 0.970 no .
C32 H35 0.970 no .
C33 H36 0.970 no .
C33 H37 0.970 no .
C34 H38 0.970 no .
C34 H39 0.970 no .
C35 H40 0.930 no .
C37 H41 0.930 no .
C38 H42 0.930 no .
C39 H43 0.930 no .

loop_
_geom_contact_atom_site_label_1
_geom_contact_atom_site_label_2
_geom_contact_distance
_geom_contact_publ_flag
_geom_contact_site_symmetry_2
Zn1 O6 3.086(11) no .
Zn1 C7 3.329(16) no .
Zn1 C11 3.23(2) no .
Zn1 C14 3.384(18) no .
Zn2 O16 3.102(12) no .
Zn2 C29 3.447(18) no .
Zn2 C33 3.15(3) no .
Zn2 C36 3.364(16) no .
O2 C9 2.97(3) no .
O2 C22 3.33(2) no .
O3 C13 2.95(3) no .
O3 C22 3.327(19) no .
O4 C14 3.58(3) no .
O6 C8 3.408(19) no .
O6 C20 3.47(2) no 2_677
O7 N3 3.33(2) no 2_677
O7 C2 3.20(2) no 2_677
O7 C20 3.35(2) no 2_677
O7 C21 3.58(3) no 2_677
O8 C2 3.05(2) no .
O8 C3 3.438(17) no .
O9 C18 3.35(2) no .
O9 C19 3.51(2) no .
O9 C21 3.26(3) no .
O11 O14 3.595(14) no 2_666
O11 C44 3.54(3) no 2_666
O12 C31 2.92(3) no .
O12 C46 3.318(19) no .
O13 C35 2.96(3) no .
O13 C46 3.318(19) no .
O16 C24 3.44(2) no 2_666
O16 C41 3.499(13) no .
O16 C44 3.39(3) no 2_666
O17 N6 3.40(2) no 2_666
O17 C23 3.48(3) no 2_666
O17 C24 3.34(3) no 2_666
O17 C42 3.23(6) no 2_666
O17 C43 3.51(7) no 2_666
O17 C44 3.32(3) no 2_666
O18 C23 3.30(3) no .
O18 C25 3.22(2) no .
O18 C30 3.36(3) no .
O19 C40 3.437(18) no .
O19 C41 3.535(15) no .
O19 C42 3.03(6) no .
N1 C8 3.02(3) no .
N1 C12 3.09(3) no .
N2 C10 3.24(3) no .
N2 C15 3.58(3) no .
N2 C19 2.99(3) no .
N4 C30 3.02(3) no .
N4 C34 3.17(3) no .
N5 C32 3.15(3) no .
N5 C37 3.59(3) no .
N5 C41 2.98(3) no .
C1 C3 3.35(3) no .
C1 C4 3.38(3) no .
C1 C22 3.52(3) no 2_677
C2 C4 2.84(3) no .
C2 C22 3.56(3) no 2_677
C3 C6 2.74(3) no .
C3 C20 3.47(2) no 2_677
C4 C7 2.78(3) no .
C4 C20 3.51(2) no 2_677
C5 C8 2.84(2) no .
C11 C13 3.58(3) no .
C14 C17 2.77(3) no .
C15 C18 2.75(4) no .
C16 C19 2.81(3) no .
C17 C20 2.88(3) no .
C17 C21 3.33(3) no .
C18 C21 3.10(3) no .
C20 C22 3.46(3) no 2_677
C23 C25 3.14(3) no .
C23 C26 3.26(3) no .
C24 C26 2.81(3) no .
C24 C40 3.47(3) no 2_666
C24 C46 3.38(3) no 2_666
C25 C28 2.73(3) no .
C25 C44 3.50(3) no 2_666
C26 C29 2.84(3) no .
C27 C30 2.77(3) no .
C31 C33 3.60(3) no .
C33 C35 3.60(4) no .
C36 C39 2.80(3) no .
C37 C40 2.75(3) no .
C38 C41 2.83(3) no .
C39 C42 2.93(6) no .
C39 C43 3.58(8) no .
C39 C44 2.87(4) no .
C39 C45 3.32(4) no .
C40 C43 3.39(8) no .
C40 C45 3.19(4) no .
C43 C46 3.47(7) no 2_666
C44 C46 3.34(3) no 2_666
O5 O21 2.765(17) no .
O5 C21 3.40(2) no 1_455
O5 C47 3.55(3) no .
O7 C47 3.53(3) no .
O8 C32 3.39(3) no .
O8 C38 3.59(3) no 1_565
O8 C39 3.39(3) no 1_565
O9 C32 3.37(3) no .
O9 C33 3.40(3) no .
O10 C6 3.40(3) no 1_655
O10 C32 3.47(3) no .
O10 C33 3.34(3) no .
O10 C38 3.40(3) no 1_565
O10 C39 3.60(3) no 1_565
O15 O22 2.73(3) no .
O15 C23 3.35(3) no 1_655
O15 C48 3.58(3) no .
O17 O22 3.43(3) no .
O17 C48 3.40(3) no .
O18 C11 3.54(3) no .
O18 C12 3.53(3) no .
O19 C4 3.262(17) no 1_545
O20 C4 3.399(17) no 1_545
O20 C5 3.381(18) no 1_545
O20 C11 3.41(3) no .
O20 C12 3.57(3) no .
O20 C47 3.51(3) no 2_567
O21 O5 2.765(17) no .
O21 C11 3.56(3) no .
O21 C15 3.46(3) no 2_667
O21 C16 3.58(3) no 2_667
O21 C17 3.48(3) no 1_455
O21 C21 3.59(3) no 1_455
O21 C22 3.56(3) no .
O22 O15 2.73(3) no .
O22 O17 3.43(3) no .
O22 O23 3.05(5) no .
O22 C26 3.59(4) no 1_655
O22 C46 3.46(3) no .
O23 O22 3.05(5) no .
O23 O23 3.21(6) no 2_676
O23 N4 3.32(4) no .
O23 C28 3.53(5) no 2_676
O23 C31 3.03(5) no .
O23 C32 3.45(5) no .
O23 C43 3.20(9) no 1_565
N1 C21 3.59(2) no 1_455
N1 C29 3.51(2) no .
N1 C31 3.52(3) no .
N3 C32 3.20(4) no .
N3 C33 3.42(3) no .
N4 O23 3.32(4) no .
N6 C11 3.57(3) no .
N6 C12 3.37(3) no .
C4 O19 3.262(17) no 1_565
C4 O20 3.399(17) no 1_565
C5 O20 3.381(18) no 1_565
C6 O10 3.40(3) no 1_455
C9 C21 3.54(3) no 1_455
C9 C28 3.28(3) no .
C9 C29 3.58(3) no .
C11 O18 3.54(3) no .
C11 O20 3.41(3) no .
C11 O21 3.56(3) no .
C11 N6 3.57(3) no .
C12 O18 3.53(3) no .
C12 O20 3.57(3) no .
C12 N6 3.37(3) no .
C15 O21 3.46(3) no 2_667
C16 O21 3.58(3) no 2_667
C17 O21 3.48(3) no 1_655
C21 O5 3.40(2) no 1_655
C21 O21 3.59(3) no 1_655
C21 N1 3.59(2) no 1_655
C21 C9 3.54(3) no 1_655
C21 C21 3.59(4) no 2_777
C22 O21 3.56(3) no .
C23 O15 3.35(3) no 1_455
C23 C23 3.56(3) no 2_566
C23 C35 3.50(3) no 1_455
C26 O22 3.59(4) no 1_455
C28 O23 3.53(5) no 2_676
C28 C9 3.28(3) no .
C29 N1 3.51(2) no .
C29 C9 3.58(3) no .
C31 O23 3.03(5) no .
C31 N1 3.52(3) no .
C32 O8 3.39(3) no .
C32 O9 3.37(3) no .
C32 O10 3.47(3) no .
C32 O23 3.45(5) no .
C32 N3 3.20(4) no .
C33 O9 3.40(3) no .
C33 O10 3.34(3) no .
C33 N3 3.42(3) no .
C35 C23 3.50(3) no 1_655
C37 C47 3.40(3) no 2_667
C38 O8 3.59(3) no 1_545
C38 O10 3.40(3) no 1_545
C38 C48 3.44(3) no 2_766
C39 O8 3.39(3) no 1_545
C39 O10 3.60(3) no 1_545
C43 O23 3.20(9) no 1_545
C46 O22 3.46(3) no .
C47 O5 3.55(3) no .
C47 O7 3.53(3) no .
C47 O20 3.51(3) no 2_567
C47 C37 3.40(3) no 2_667
C48 O15 3.58(3) no .
C48 O17 3.40(3) no .
C48 C38 3.44(3) no 2_766
Gd1 H4 3.3587 no .
Gd1 H20 3.5128 no .
Gd2 H29 3.5333 no .
